data_8102862
loop_
_publ_author_name
'Feng-Yang Ju'
'Li Yang'

_publ_section_title
;
 Crystal structure of
 nitratobis[2-(2-methylimidazol)-4,4,5,5-tetramethyl-2-imidazoline-1-oxyl]copper(II)
 nitrate, [Cu(C11H17N4O)2(NO3)](NO3)
;
_journal_issue 4
_journal_name_full 'Zeitschrift f\"ur Kristallographie - New Crystal Structures'
_journal_page_first 768
_journal_volume 225
_journal_year 2010
_chemical_formula_sum 'C22 H34 Cu N10 O8'
_chemical_formula_weight 630.13
_space_group_IT_number 14
_symmetry_cell_setting monoclinic
_symmetry_space_group_name_Hall '-P 2yn'
_symmetry_space_group_name_H-M 'P 1 21/n 1'
_atom_sites_solution_hydrogens geom
_atom_sites_solution_primary direct
_atom_sites_solution_secondary difmap
_audit_creation_method SHELXL-97
_cell_angle_alpha 90.00
_cell_angle_beta 95.8530(10)
_cell_angle_gamma 90.00
_cell_formula_units_Z 2
_cell_length_a 10.0827(10)
_cell_length_b 25.486(3)
_cell_length_c 11.0554(11)
_cell_measurement_reflns_used 3763
_cell_measurement_temperature 291(2)
_cell_measurement_theta_max 22.99
_cell_measurement_theta_min 2.45
_cell_volume 2826.1(5)
_computing_cell_refinement 'Bruker SMART'
_computing_data_collection 'Bruker SMART'
_computing_data_reduction 'Bruker SAINT'
_computing_molecular_graphics 'Bruker SHELXTL'
_computing_publication_material 'Bruker SHELXTL'
_computing_structure_refinement 'SHELXL-97 (Sheldrick, 1997)'
_computing_structure_solution 'SHELXS-97 (Sheldrick, 1990)'
_diffrn_ambient_temperature 291(2)
_diffrn_measured_fraction_theta_full 0.998
_diffrn_measured_fraction_theta_max 0.998
_diffrn_measurement_device_type 'CCD area detector'
_diffrn_measurement_method 'phi and omega scans'
_diffrn_radiation_monochromator graphite
_diffrn_radiation_source 'fine-focus sealed tube'
_diffrn_radiation_type MoK\a
_diffrn_radiation_wavelength 0.71073
_diffrn_reflns_av_R_equivalents 0.0467
_diffrn_reflns_av_sigmaI/netI 0.0424
_diffrn_reflns_limit_h_max 12
_diffrn_reflns_limit_h_min -12
_diffrn_reflns_limit_k_max 30
_diffrn_reflns_limit_k_min -30
_diffrn_reflns_limit_l_max 13
_diffrn_reflns_limit_l_min -13
_diffrn_reflns_number 21470
_diffrn_reflns_theta_full 25.50
_diffrn_reflns_theta_max 25.50
_diffrn_reflns_theta_min 2.45
_exptl_absorpt_coefficient_mu 0.837
_exptl_absorpt_correction_T_max 0.8919
_exptl_absorpt_correction_T_min 0.7422
_exptl_absorpt_correction_type multi-scan
_exptl_absorpt_process_details SADABS
_exptl_crystal_colour yellow
_exptl_crystal_density_diffrn 1.481
_exptl_crystal_density_method 'not measured'
_exptl_crystal_description block
_exptl_crystal_F_000 1316
_exptl_crystal_size_max 0.38
_exptl_crystal_size_mid 0.22
_exptl_crystal_size_min 0.14
_refine_diff_density_max 0.544
_refine_diff_density_min -0.265
_refine_diff_density_rms 0.058
_refine_ls_extinction_method none
_refine_ls_goodness_of_fit_ref 1.009
_refine_ls_hydrogen_treatment constr
_refine_ls_matrix_type full
_refine_ls_number_parameters 380
_refine_ls_number_reflns 5246
_refine_ls_number_restraints 0
_refine_ls_restrained_S_all 1.009
_refine_ls_R_factor_all 0.0627
_refine_ls_R_factor_gt 0.0413
_refine_ls_shift/su_max 0.001
_refine_ls_shift/su_mean 0.000
_refine_ls_structure_factor_coef Fsqd
_refine_ls_weighting_details 'calc w=1/[\s^2^(Fo^2^)+(0.0407P)^2^+2.5104P] where P=(Fo^2^+2Fc^2^)/3'
_refine_ls_weighting_scheme calc
_refine_ls_wR_factor_gt 0.0949
_refine_ls_wR_factor_ref 0.1063
_reflns_number_gt 3871
_reflns_number_total 5246
_reflns_threshold_expression >2sigma(I)
_cod_data_source_file 1267-3207.cff
_cod_data_source_block c
_cod_depositor_comments
;
The following automatic conversions were performed:
'_symmetry_cell_setting' value 'Monoclinic' changed to 'monoclinic'
according to '/home/saulius/struct/CIF-dictionaries/cif_core.dic'
dictionary named 'cif_core.dic' version 2.4.1 from
2010-06-29.

'_exptl_absorpt_correction_type' value 'MULTI-SCAN' changed
to 'multi-scan' according to
'/home/saulius/struct/CIF-dictionaries/cif_core.dic' dictionary named
'cif_core.dic' version 2.4.1 from
2010-06-29.

'_refine_ls_hydrogen_treatment' value 'CONSTR' changed to
'constr' according to '/home/saulius/struct/CIF-dictionaries/cif_core.dic'
dictionary named 'cif_core.dic' version 2.4.1 from 2010-06-29.

Automatic conversion script
Id: cif_fix_enum 1555 2011-01-17 13:19:09Z saulius 
;
_cod_original_cell_volume 2826.0(5)
_cod_original_sg_symbol_H-M P2(1)/n
_cod_database_code 8102862

loop_
_symmetry_equiv_pos_as_xyz
'x, y, z'
'-x+1/2, y+1/2, -z+1/2'
'-x, -y, -z'
'x-1/2, -y-1/2, z-1/2'

loop_
_atom_site_label
_atom_site_type_symbol
_atom_site_fract_x
_atom_site_fract_y
_atom_site_fract_z
_atom_site_U_iso_or_equiv
_atom_site_adp_type
_atom_site_occupancy
_atom_site_symmetry_multiplicity
_atom_site_calc_flag
_atom_site_refinement_flags
_atom_site_disorder_assembly
_atom_site_disorder_group
Cu1 Cu 0.11998(4) 0.888531(13) 0.48657(3) 0.03444(13) Uani 1 1 d . . .
O1 O 0.1516(2) 0.91213(8) 0.32724(19) 0.0480(6) Uani 1 1 d . . .
O2 O 0.0257(2) 0.87021(8) 0.6258(2) 0.0445(6) Uani 1 1 d . . .
O3 O 0.4239(3) 0.91180(12) 0.5108(3) 0.0775(9) Uani 1 1 d . . .
O4 O 0.3185(3) 0.85272(10) 0.6027(3) 0.0682(8) Uani 1 1 d . . .
O5 O 0.5277(3) 0.86468(11) 0.6476(3) 0.0707(8) Uani 1 1 d . . .
O6 O 0.1684(3) 0.63278(11) 0.6628(3) 0.0705(8) Uani 1 1 d . . .
O7 O 0.2769(3) 0.69157(10) 0.5745(2) 0.0696(8) Uani 1 1 d . . .
O8 O 0.3637(3) 0.61518(11) 0.6104(3) 0.0727(8) Uani 1 1 d . . .
N1 N 0.1435(2) 0.95997(9) 0.5516(2) 0.0353(6) Uani 1 1 d . . .
N2 N 0.2009(2) 1.04326(9) 0.5698(2) 0.0344(6) Uani 1 1 d . . .
N3 N 0.2217(2) 0.95545(9) 0.3084(2) 0.0337(6) Uani 1 1 d . . .
N4 N 0.3057(3) 1.03540(9) 0.3194(2) 0.0406(6) Uani 1 1 d . . .
N5 N 0.0688(2) 0.82022(9) 0.4129(2) 0.0366(6) Uani 1 1 d . . .
N6 N 0.0088(3) 0.73690(9) 0.3966(2) 0.0382(6) Uani 1 1 d . . .
N7 N 0.0262(2) 0.82077(9) 0.6667(2) 0.0346(6) Uani 1 1 d . . .
N8 N 0.0111(3) 0.73394(10) 0.6721(2) 0.0481(7) Uani 1 1 d . . .
N9 N 0.4222(3) 0.87592(11) 0.5874(3) 0.0452(7) Uani 1 1 d . . .
N10 N 0.2710(3) 0.64643(12) 0.6158(2) 0.0506(7) Uani 1 1 d . . .
C1 C 0.1156(3) 0.97770(12) 0.6627(3) 0.0401(7) Uani 1 1 d . . .
H1 H 0.0786 0.9577 0.7211 0.048 Uiso 1 1 calc R . .
C2 C 0.1499(3) 1.02867(12) 0.6746(3) 0.0425(8) Uani 1 1 d . . .
H2 H 0.1406 1.0499 0.7415 0.051 Uiso 1 1 calc R . .
C3 C 0.1965(3) 1.00047(11) 0.4964(3) 0.0315(6) Uani 1 1 d . . .
C4 C 0.2487(3) 1.09645(11) 0.5468(3) 0.0458(8) Uani 1 1 d . . .
H4C H 0.3436 1.0957 0.5443 0.069 Uiso 1 1 calc R . .
H4D H 0.2272 1.1195 0.6106 0.069 Uiso 1 1 calc R . .
H4E H 0.2067 1.1089 0.4703 0.069 Uiso 1 1 calc R . .
C5 C 0.2412(3) 0.99658(11) 0.3772(3) 0.0324(7) Uani 1 1 d . . .
C6 C 0.2647(3) 0.96401(12) 0.1847(3) 0.0376(7) Uani 1 1 d . . .
C7 C 0.3642(3) 1.00979(12) 0.2144(3) 0.0398(7) Uani 1 1 d . . .
C8 C 0.1393(4) 0.97945(16) 0.1032(3) 0.0592(10) Uani 1 1 d . . .
H8C H 0.0733 0.9524 0.1054 0.089 Uiso 1 1 calc R . .
H8D H 0.1608 0.9839 0.0212 0.089 Uiso 1 1 calc R . .
H8E H 0.1047 1.0118 0.1317 0.089 Uiso 1 1 calc R . .
C9 C 0.3242(4) 0.91424(13) 0.1384(3) 0.0586(10) Uani 1 1 d . . .
H9A H 0.3946 0.9021 0.1968 0.088 Uiso 1 1 calc R . .
H9B H 0.3595 0.9213 0.0626 0.088 Uiso 1 1 calc R . .
H9C H 0.2564 0.8878 0.1265 0.088 Uiso 1 1 calc R . .
C10 C 0.5038(3) 0.99049(15) 0.2600(3) 0.0556(9) Uani 1 1 d . . .
H10A H 0.5584 1.0198 0.2877 0.083 Uiso 1 1 calc R . .
H10B H 0.5425 0.9731 0.1951 0.083 Uiso 1 1 calc R . .
H10C H 0.4982 0.9664 0.3260 0.083 Uiso 1 1 calc R . .
C11 C 0.3709(4) 1.04894(14) 0.1108(3) 0.0617(10) Uani 1 1 d . . .
H11A H 0.2843 1.0640 0.0900 0.093 Uiso 1 1 calc R . .
H11B H 0.3992 1.0312 0.0413 0.093 Uiso 1 1 calc R . .
H11C H 0.4333 1.0762 0.1361 0.093 Uiso 1 1 calc R . .
C12 C 0.0560(3) 0.80643(12) 0.2923(3) 0.0437(8) Uani 1 1 d . . .
H12 H 0.0704 0.8285 0.2280 0.052 Uiso 1 1 calc R . .
C13 C 0.0190(3) 0.75551(13) 0.2821(3) 0.0466(8) Uani 1 1 d . . .
H13 H 0.0034 0.7366 0.2102 0.056 Uiso 1 1 calc R . .
C14 C 0.0390(3) 0.77759(11) 0.4741(3) 0.0353(7) Uani 1 1 d . . .
C15 C -0.0303(4) 0.68336(12) 0.4233(3) 0.0523(9) Uani 1 1 d . . .
H15A H 0.0457 0.6645 0.4601 0.079 Uiso 1 1 calc R . .
H15B H -0.0642 0.6662 0.3492 0.079 Uiso 1 1 calc R . .
H15C H -0.0983 0.6841 0.4781 0.079 Uiso 1 1 calc R . .
C16 C 0.0293(3) 0.77750(11) 0.6031(3) 0.0359(7) Uani 1 1 d . . .
C17 C 0.0219(4) 0.75133(13) 0.8024(3) 0.0474(8) Uani 1 1 d . . .
C18 C -0.0178(3) 0.81055(12) 0.7894(3) 0.0402(7) Uani 1 1 d . . .
C19 C 0.1676(4) 0.74480(16) 0.8530(4) 0.0702(12) Uani 1 1 d . . .
H19A H 0.1782 0.7549 0.9370 0.105 Uiso 1 1 calc R . .
H19B H 0.2227 0.7666 0.8079 0.105 Uiso 1 1 calc R . .
H19C H 0.1934 0.7088 0.8458 0.105 Uiso 1 1 calc R . .
C20 C -0.0692(5) 0.71905(15) 0.8741(4) 0.0744(13) Uani 1 1 d . . .
H20A H -0.1586 0.7206 0.8348 0.112 Uiso 1 1 calc R . .
H20B H -0.0674 0.7329 0.9550 0.112 Uiso 1 1 calc R . .
H20C H -0.0393 0.6833 0.8777 0.112 Uiso 1 1 calc R . .
C21 C 0.0523(4) 0.84732(14) 0.8829(3) 0.0585(10) Uani 1 1 d . . .
H21A H 0.1460 0.8477 0.8743 0.088 Uiso 1 1 calc R . .
H21B H 0.0383 0.8355 0.9631 0.088 Uiso 1 1 calc R . .
H21C H 0.0169 0.8821 0.8706 0.088 Uiso 1 1 calc R . .
C22 C -0.1683(3) 0.82000(16) 0.7768(3) 0.0610(10) Uani 1 1 d . . .
H22A H -0.1865 0.8555 0.7511 0.092 Uiso 1 1 calc R . .
H22B H -0.2021 0.8142 0.8538 0.092 Uiso 1 1 calc R . .
H22C H -0.2109 0.7963 0.7176 0.092 Uiso 1 1 calc R . .

loop_
_atom_site_aniso_label
_atom_site_aniso_U_11
_atom_site_aniso_U_22
_atom_site_aniso_U_33
_atom_site_aniso_U_23
_atom_site_aniso_U_13
_atom_site_aniso_U_12
Cu1 0.0409(2) 0.0303(2) 0.0337(2) -0.00182(16) 0.01120(16) -0.00475(16)
O1 0.0695(16) 0.0389(12) 0.0369(12) -0.0044(10) 0.0110(11) -0.0214(11)
O2 0.0635(15) 0.0270(11) 0.0472(13) -0.0002(10) 0.0263(11) -0.0027(10)
O3 0.083(2) 0.0758(19) 0.077(2) 0.0327(16) 0.0215(16) 0.0264(16)
O4 0.0485(16) 0.0640(17) 0.092(2) -0.0042(15) 0.0059(14) -0.0104(14)
O5 0.0476(16) 0.088(2) 0.0730(19) 0.0280(16) -0.0133(14) -0.0043(14)
O6 0.0690(19) 0.0733(18) 0.0727(19) 0.0160(15) 0.0249(15) -0.0017(15)
O7 0.090(2) 0.0564(17) 0.0641(17) 0.0153(14) 0.0182(15) 0.0024(15)
O8 0.0653(18) 0.0730(19) 0.082(2) 0.0197(15) 0.0165(15) 0.0194(15)
N1 0.0385(14) 0.0324(13) 0.0365(14) -0.0005(11) 0.0108(11) -0.0034(11)
N2 0.0376(14) 0.0293(13) 0.0367(14) -0.0046(11) 0.0055(11) -0.0004(11)
N3 0.0383(14) 0.0308(13) 0.0323(13) 0.0015(11) 0.0059(11) -0.0056(11)
N4 0.0504(16) 0.0329(14) 0.0411(15) 0.0014(12) 0.0176(13) -0.0016(12)
N5 0.0438(15) 0.0347(14) 0.0325(14) -0.0006(11) 0.0094(11) -0.0059(11)
N6 0.0453(15) 0.0322(13) 0.0371(14) -0.0034(11) 0.0045(12) -0.0028(12)
N7 0.0369(14) 0.0347(14) 0.0338(14) 0.0004(11) 0.0115(11) -0.0027(11)
N8 0.070(2) 0.0390(15) 0.0367(15) 0.0051(12) 0.0096(14) -0.0092(14)
N9 0.0496(18) 0.0438(16) 0.0424(16) -0.0018(13) 0.0053(14) 0.0026(14)
N10 0.059(2) 0.058(2) 0.0348(16) 0.0042(14) 0.0049(14) -0.0002(16)
C1 0.0461(19) 0.0415(18) 0.0349(17) -0.0032(14) 0.0150(15) -0.0033(15)
C2 0.0468(19) 0.0419(18) 0.0401(18) -0.0100(15) 0.0112(15) -0.0006(15)
C3 0.0306(16) 0.0297(15) 0.0337(16) -0.0018(13) 0.0010(13) 0.0005(12)
C4 0.055(2) 0.0318(16) 0.051(2) -0.0047(15) 0.0058(16) -0.0045(15)
C5 0.0342(16) 0.0316(15) 0.0318(16) -0.0008(13) 0.0057(13) -0.0007(13)
C6 0.0447(18) 0.0394(17) 0.0301(16) 0.0009(13) 0.0100(14) -0.0014(14)
C7 0.0436(19) 0.0374(17) 0.0399(18) 0.0004(14) 0.0113(15) -0.0017(14)
C8 0.052(2) 0.083(3) 0.040(2) 0.0072(19) -0.0020(17) -0.009(2)
C9 0.081(3) 0.043(2) 0.056(2) -0.0108(17) 0.028(2) -0.0059(19)
C10 0.042(2) 0.066(2) 0.060(2) -0.0066(19) 0.0101(17) -0.0024(18)
C11 0.088(3) 0.049(2) 0.052(2) 0.0104(17) 0.026(2) -0.010(2)
C12 0.056(2) 0.0421(19) 0.0335(17) -0.0008(14) 0.0066(15) -0.0046(16)
C13 0.060(2) 0.0452(19) 0.0346(18) -0.0090(15) 0.0059(16) -0.0036(16)
C14 0.0369(17) 0.0319(16) 0.0376(17) -0.0027(13) 0.0056(14) -0.0011(13)
C15 0.074(3) 0.0299(17) 0.052(2) -0.0058(15) -0.0002(18) -0.0077(16)
C16 0.0385(18) 0.0336(16) 0.0360(17) -0.0002(13) 0.0067(14) -0.0014(13)
C17 0.063(2) 0.0423(19) 0.0378(18) 0.0049(15) 0.0071(16) -0.0003(16)
C18 0.0475(19) 0.0411(18) 0.0336(17) 0.0032(14) 0.0123(14) -0.0004(15)
C19 0.080(3) 0.065(3) 0.062(3) 0.000(2) -0.006(2) 0.023(2)
C20 0.115(4) 0.056(2) 0.055(2) 0.015(2) 0.028(2) -0.013(2)
C21 0.076(3) 0.054(2) 0.047(2) -0.0093(18) 0.0136(19) -0.005(2)
C22 0.049(2) 0.083(3) 0.056(2) 0.013(2) 0.0252(18) 0.010(2)

loop_
_atom_type_symbol
_atom_type_description
_atom_type_scat_dispersion_real
_atom_type_scat_dispersion_imag
_atom_type_scat_source
C C 0.0033 0.0016 'International Tables Vol C Tables 4.2.6.8 and 6.1.1.4'
H H 0.0000 0.0000 'International Tables Vol C Tables 4.2.6.8 and 6.1.1.4'
N N 0.0061 0.0033 'International Tables Vol C Tables 4.2.6.8 and 6.1.1.4'
O O 0.0106 0.0060 'International Tables Vol C Tables 4.2.6.8 and 6.1.1.4'
Cu Cu 0.3201 1.2651 'International Tables Vol C Tables 4.2.6.8 and 6.1.1.4'

loop_
_geom_angle_atom_site_label_1
_geom_angle_atom_site_label_2
_geom_angle_atom_site_label_3
_geom_angle
_geom_angle_site_symmetry_1
_geom_angle_site_symmetry_3
_geom_angle_publ_flag
O1 Cu1 O2 160.31(10) . . ?
O1 Cu1 N1 91.17(9) . . ?
O2 Cu1 N1 89.04(9) . . ?
O1 Cu1 N5 87.61(9) . . ?
O2 Cu1 N5 89.24(9) . . ?
N1 Cu1 N5 171.35(11) . . ?
N3 O1 Cu1 122.76(17) . . ?
N7 O2 Cu1 120.51(16) . . ?
C3 N1 C1 106.5(2) . . ?
C3 N1 Cu1 126.0(2) . . ?
C1 N1 Cu1 127.5(2) . . ?
C3 N2 C2 107.2(2) . . ?
C3 N2 C4 128.9(3) . . ?
C2 N2 C4 123.8(3) . . ?
C5 N3 O1 128.7(2) . . ?
C5 N3 C6 112.2(2) . . ?
O1 N3 C6 118.0(2) . . ?
C5 N4 C7 106.7(2) . . ?
C14 N5 C12 106.3(2) . . ?
C14 N5 Cu1 125.1(2) . . ?
C12 N5 Cu1 128.6(2) . . ?
C14 N6 C13 106.6(2) . . ?
C14 N6 C15 129.3(3) . . ?
C13 N6 C15 124.0(3) . . ?
C16 N7 O2 127.7(2) . . ?
C16 N7 C18 111.5(2) . . ?
O2 N7 C18 118.7(2) . . ?
C16 N8 C17 107.1(2) . . ?
O4 N9 O5 121.0(3) . . ?
O4 N9 O3 121.1(3) . . ?
O5 N9 O3 117.8(3) . . ?
O8 N10 O7 121.0(3) . . ?
O8 N10 O6 120.2(3) . . ?
O7 N10 O6 118.9(3) . . ?
C2 C1 N1 109.4(3) . . ?
C2 C1 H1 125.3 . . ?
N1 C1 H1 125.3 . . ?
C1 C2 N2 107.2(3) . . ?
C1 C2 H2 126.4 . . ?
N2 C2 H2 126.4 . . ?
N1 C3 N2 109.7(3) . . ?
N1 C3 C5 122.8(3) . . ?
N2 C3 C5 127.5(3) . . ?
N2 C4 H4C 109.5 . . ?
N2 C4 H4D 109.5 . . ?
H4C C4 H4D 109.5 . . ?
N2 C4 H4E 109.5 . . ?
H4C C4 H4E 109.5 . . ?
H4D C4 H4E 109.5 . . ?
N3 C5 N4 111.0(2) . . ?
N3 C5 C3 123.3(3) . . ?
N4 C5 C3 125.6(3) . . ?
N3 C6 C9 110.4(3) . . ?
N3 C6 C8 106.2(2) . . ?
C9 C6 C8 110.5(3) . . ?
N3 C6 C7 99.0(2) . . ?
C9 C6 C7 115.5(3) . . ?
C8 C6 C7 114.2(3) . . ?
N4 C7 C11 110.3(3) . . ?
N4 C7 C10 107.8(3) . . ?
C11 C7 C10 110.4(3) . . ?
N4 C7 C6 101.2(2) . . ?
C11 C7 C6 114.2(3) . . ?
C10 C7 C6 112.5(3) . . ?
C6 C8 H8C 109.5 . . ?
C6 C8 H8D 109.5 . . ?
H8C C8 H8D 109.5 . . ?
C6 C8 H8E 109.5 . . ?
H8C C8 H8E 109.5 . . ?
H8D C8 H8E 109.5 . . ?
C6 C9 H9A 109.5 . . ?
C6 C9 H9B 109.5 . . ?
H9A C9 H9B 109.5 . . ?
C6 C9 H9C 109.5 . . ?
H9A C9 H9C 109.5 . . ?
H9B C9 H9C 109.5 . . ?
C7 C10 H10A 109.5 . . ?
C7 C10 H10B 109.5 . . ?
H10A C10 H10B 109.5 . . ?
C7 C10 H10C 109.5 . . ?
H10A C10 H10C 109.5 . . ?
H10B C10 H10C 109.5 . . ?
C7 C11 H11A 109.5 . . ?
C7 C11 H11B 109.5 . . ?
H11A C11 H11B 109.5 . . ?
C7 C11 H11C 109.5 . . ?
H11A C11 H11C 109.5 . . ?
H11B C11 H11C 109.5 . . ?
C13 C12 N5 109.0(3) . . ?
C13 C12 H12 125.5 . . ?
N5 C12 H12 125.5 . . ?
C12 C13 N6 107.6(3) . . ?
C12 C13 H13 126.2 . . ?
N6 C13 H13 126.2 . . ?
N5 C14 N6 110.5(3) . . ?
N5 C14 C16 123.2(3) . . ?
N6 C14 C16 126.1(3) . . ?
N6 C15 H15A 109.5 . . ?
N6 C15 H15B 109.5 . . ?
H15A C15 H15B 109.5 . . ?
N6 C15 H15C 109.5 . . ?
H15A C15 H15C 109.5 . . ?
H15B C15 H15C 109.5 . . ?
N7 C16 N8 111.8(3) . . ?
N7 C16 C14 122.5(3) . . ?
N8 C16 C14 125.4(3) . . ?
N8 C17 C20 110.7(3) . . ?
N8 C17 C19 107.0(3) . . ?
C20 C17 C19 111.2(3) . . ?
N8 C17 C18 101.8(2) . . ?
C20 C17 C18 114.1(3) . . ?
C19 C17 C18 111.5(3) . . ?
N7 C18 C21 110.5(3) . . ?
N7 C18 C22 105.9(3) . . ?
C21 C18 C22 110.8(3) . . ?
N7 C18 C17 98.9(2) . . ?
C21 C18 C17 115.9(3) . . ?
C22 C18 C17 113.8(3) . . ?
C17 C19 H19A 109.5 . . ?
C17 C19 H19B 109.5 . . ?
H19A C19 H19B 109.5 . . ?
C17 C19 H19C 109.5 . . ?
H19A C19 H19C 109.5 . . ?
H19B C19 H19C 109.5 . . ?
C17 C20 H20A 109.5 . . ?
C17 C20 H20B 109.5 . . ?
H20A C20 H20B 109.5 . . ?
C17 C20 H20C 109.5 . . ?
H20A C20 H20C 109.5 . . ?
H20B C20 H20C 109.5 . . ?
C18 C21 H21A 109.5 . . ?
C18 C21 H21B 109.5 . . ?
H21A C21 H21B 109.5 . . ?
C18 C21 H21C 109.5 . . ?
H21A C21 H21C 109.5 . . ?
H21B C21 H21C 109.5 . . ?
C18 C22 H22A 109.5 . . ?
C18 C22 H22B 109.5 . . ?
H22A C22 H22B 109.5 . . ?
C18 C22 H22C 109.5 . . ?
H22A C22 H22C 109.5 . . ?
H22B C22 H22C 109.5 . . ?

loop_
_geom_bond_atom_site_label_1
_geom_bond_atom_site_label_2
_geom_bond_distance
_geom_bond_site_symmetry_2
_geom_bond_publ_flag
Cu1 O1 1.919(2) . ?
Cu1 O2 1.946(2) . ?
Cu1 N1 1.963(2) . ?
Cu1 N5 1.968(2) . ?
O1 N3 1.339(3) . ?
O2 N7 1.339(3) . ?
O3 N9 1.248(4) . ?
O4 N9 1.228(4) . ?
O5 N9 1.229(3) . ?
O6 N10 1.253(4) . ?
O7 N10 1.241(4) . ?
O8 N10 1.234(4) . ?
N1 C3 1.338(4) . ?
N1 C1 1.365(4) . ?
N2 C3 1.358(3) . ?
N2 C2 1.366(4) . ?
N2 C4 1.470(4) . ?
N3 C5 1.298(4) . ?
N3 C6 1.493(4) . ?
N4 C5 1.376(4) . ?
N4 C7 1.503(4) . ?
N5 C14 1.331(4) . ?
N5 C12 1.372(4) . ?
N6 C14 1.359(4) . ?
N6 C13 1.366(4) . ?
N6 C15 1.459(4) . ?
N7 C16 1.310(4) . ?
N7 C18 1.493(4) . ?
N8 C16 1.370(4) . ?
N8 C17 1.501(4) . ?
C1 C2 1.347(4) . ?
C1 H1 0.9300 . ?
C2 H2 0.9300 . ?
C3 C5 1.439(4) . ?
C4 H4C 0.9600 . ?
C4 H4D 0.9600 . ?
C4 H4E 0.9600 . ?
C6 C9 1.515(4) . ?
C6 C8 1.528(4) . ?
C6 C7 1.552(4) . ?
C7 C11 1.526(4) . ?
C7 C10 1.528(5) . ?
C8 H8C 0.9600 . ?
C8 H8D 0.9600 . ?
C8 H8E 0.9600 . ?
C9 H9A 0.9600 . ?
C9 H9B 0.9600 . ?
C9 H9C 0.9600 . ?
C10 H10A 0.9600 . ?
C10 H10B 0.9600 . ?
C10 H10C 0.9600 . ?
C11 H11A 0.9600 . ?
C11 H11B 0.9600 . ?
C11 H11C 0.9600 . ?
C12 C13 1.352(4) . ?
C12 H12 0.9300 . ?
C13 H13 0.9300 . ?
C14 C16 1.439(4) . ?
C15 H15A 0.9600 . ?
C15 H15B 0.9600 . ?
C15 H15C 0.9600 . ?
C17 C20 1.516(5) . ?
C17 C19 1.526(5) . ?
C17 C18 1.564(4) . ?
C18 C21 1.515(5) . ?
C18 C22 1.529(5) . ?
C19 H19A 0.9600 . ?
C19 H19B 0.9600 . ?
C19 H19C 0.9600 . ?
C20 H20A 0.9600 . ?
C20 H20B 0.9600 . ?
C20 H20C 0.9600 . ?
C21 H21A 0.9600 . ?
C21 H21B 0.9600 . ?
C21 H21C 0.9600 . ?
C22 H22A 0.9600 . ?
C22 H22B 0.9600 . ?
C22 H22C 0.9600 . ?

loop_
_geom_torsion_atom_site_label_1
_geom_torsion_atom_site_label_2
_geom_torsion_atom_site_label_3
_geom_torsion_atom_site_label_4
_geom_torsion
_geom_torsion_site_symmetry_1
_geom_torsion_site_symmetry_2
_geom_torsion_site_symmetry_3
_geom_torsion_site_symmetry_4
_geom_torsion_publ_flag
O2 Cu1 O1 N3 114.9(3) . . . . ?
N1 Cu1 O1 N3 24.5(2) . . . . ?
N5 Cu1 O1 N3 -164.1(2) . . . . ?
O1 Cu1 O2 N7 117.0(3) . . . . ?
N1 Cu1 O2 N7 -152.2(2) . . . . ?
N5 Cu1 O2 N7 36.3(2) . . . . ?
O1 Cu1 N1 C3 -14.3(3) . . . . ?
O2 Cu1 N1 C3 -174.6(2) . . . . ?
N5 Cu1 N1 C3 -96.1(7) . . . . ?
O1 Cu1 N1 C1 169.1(3) . . . . ?
O2 Cu1 N1 C1 8.8(3) . . . . ?
N5 Cu1 N1 C1 87.3(7) . . . . ?
Cu1 O1 N3 C5 -25.1(4) . . . . ?
Cu1 O1 N3 C6 167.27(19) . . . . ?
O1 Cu1 N5 C14 174.9(3) . . . . ?
O2 Cu1 N5 C14 -24.5(3) . . . . ?
N1 Cu1 N5 C14 -103.0(7) . . . . ?
O1 Cu1 N5 C12 -5.3(3) . . . . ?
O2 Cu1 N5 C12 155.3(3) . . . . ?
N1 Cu1 N5 C12 76.7(7) . . . . ?
Cu1 O2 N7 C16 -32.9(4) . . . . ?
Cu1 O2 N7 C18 165.3(2) . . . . ?
C3 N1 C1 C2 0.7(4) . . . . ?
Cu1 N1 C1 C2 177.8(2) . . . . ?
N1 C1 C2 N2 -0.3(4) . . . . ?
C3 N2 C2 C1 -0.1(3) . . . . ?
C4 N2 C2 C1 179.4(3) . . . . ?
C1 N1 C3 N2 -0.8(3) . . . . ?
Cu1 N1 C3 N2 -177.97(19) . . . . ?
C1 N1 C3 C5 178.9(3) . . . . ?
Cu1 N1 C3 C5 1.7(4) . . . . ?
C2 N2 C3 N1 0.6(3) . . . . ?
C4 N2 C3 N1 -178.9(3) . . . . ?
C2 N2 C3 C5 -179.1(3) . . . . ?
C4 N2 C3 C5 1.5(5) . . . . ?
O1 N3 C5 N4 -172.8(3) . . . . ?
C6 N3 C5 N4 -4.6(3) . . . . ?
O1 N3 C5 C3 5.5(5) . . . . ?
C6 N3 C5 C3 173.7(3) . . . . ?
C7 N4 C5 N3 -16.3(3) . . . . ?
C7 N4 C5 C3 165.4(3) . . . . ?
N1 C3 C5 N3 7.2(5) . . . . ?
N2 C3 C5 N3 -173.2(3) . . . . ?
N1 C3 C5 N4 -174.7(3) . . . . ?
N2 C3 C5 N4 4.8(5) . . . . ?
C5 N3 C6 C9 143.9(3) . . . . ?
O1 N3 C6 C9 -46.6(4) . . . . ?
C5 N3 C6 C8 -96.4(3) . . . . ?
O1 N3 C6 C8 73.2(3) . . . . ?
C5 N3 C6 C7 22.2(3) . . . . ?
O1 N3 C6 C7 -168.3(2) . . . . ?
C5 N4 C7 C11 150.0(3) . . . . ?
C5 N4 C7 C10 -89.4(3) . . . . ?
C5 N4 C7 C6 28.8(3) . . . . ?
N3 C6 C7 N4 -28.9(3) . . . . ?
C9 C6 C7 N4 -146.8(3) . . . . ?
C8 C6 C7 N4 83.4(3) . . . . ?
N3 C6 C7 C11 -147.4(3) . . . . ?
C9 C6 C7 C11 94.7(4) . . . . ?
C8 C6 C7 C11 -35.0(4) . . . . ?
N3 C6 C7 C10 85.9(3) . . . . ?
C9 C6 C7 C10 -32.0(4) . . . . ?
C8 C6 C7 C10 -161.8(3) . . . . ?
C14 N5 C12 C13 -0.2(4) . . . . ?
Cu1 N5 C12 C13 180.0(2) . . . . ?
N5 C12 C13 N6 -0.2(4) . . . . ?
C14 N6 C13 C12 0.6(4) . . . . ?
C15 N6 C13 C12 179.4(3) . . . . ?
C12 N5 C14 N6 0.6(3) . . . . ?
Cu1 N5 C14 N6 -179.58(19) . . . . ?
C12 N5 C14 C16 -174.3(3) . . . . ?
Cu1 N5 C14 C16 5.5(4) . . . . ?
C13 N6 C14 N5 -0.8(3) . . . . ?
C15 N6 C14 N5 -179.5(3) . . . . ?
C13 N6 C14 C16 173.9(3) . . . . ?
C15 N6 C14 C16 -4.8(5) . . . . ?
O2 N7 C16 N8 -172.0(3) . . . . ?
C18 N7 C16 N8 -9.1(4) . . . . ?
O2 N7 C16 C14 2.9(5) . . . . ?
C18 N7 C16 C14 165.7(3) . . . . ?
C17 N8 C16 N7 -11.4(4) . . . . ?
C17 N8 C16 C14 173.9(3) . . . . ?
N5 C14 C16 N7 12.2(5) . . . . ?
N6 C14 C16 N7 -161.9(3) . . . . ?
N5 C14 C16 N8 -173.7(3) . . . . ?
N6 C14 C16 N8 12.3(5) . . . . ?
C16 N8 C17 C20 147.0(3) . . . . ?
C16 N8 C17 C19 -91.7(3) . . . . ?
C16 N8 C17 C18 25.4(3) . . . . ?
C16 N7 C18 C21 146.1(3) . . . . ?
O2 N7 C18 C21 -49.4(4) . . . . ?
C16 N7 C18 C22 -93.9(3) . . . . ?
O2 N7 C18 C22 70.6(3) . . . . ?
C16 N7 C18 C17 24.0(3) . . . . ?
O2 N7 C18 C17 -171.4(2) . . . . ?
N8 C17 C18 N7 -28.1(3) . . . . ?
C20 C17 C18 N7 -147.3(3) . . . . ?
C19 C17 C18 N7 85.7(3) . . . . ?
N8 C17 C18 C21 -146.2(3) . . . . ?
C20 C17 C18 C21 94.6(4) . . . . ?
C19 C17 C18 C21 -32.4(4) . . . . ?
N8 C17 C18 C22 83.7(3) . . . . ?
C20 C17 C18 C22 -35.5(4) . . . . ?
C19 C17 C18 C22 -162.5(3) . . . . ?
